data_4313118
loop_
_publ_author_name
'Kyle L. Fujdala'
'Allen G. Oliver'
'Frederick J. Hollander'
'T. Don Tilley'

_publ_section_title
;
 Tris(tert-butoxy)siloxy Derivatives of Boron, Including the Boronous Acid
 HOB[OSi(OtBu)3]2 and the Metal (Siloxy)boryloxide Complex
 Cp2Zr(Me)OB[OSi(OtBu)3]2: A Remarkable Crystal Structure with 18
 Independent Molecules in Its Asymmetric Unit
;
_journal_name_full 'Inorganic Chemistry'
_journal_page_first 1140
_journal_page_last 1150
_journal_paper_doi 10.1021/ic0205482
_journal_volume 42
_journal_year 2003
_chemical_formula_moiety 'C28 H63 B O9 Si2'
_chemical_formula_sum 'C28 H63 B O9 Si2'
_chemical_formula_weight 610.77
_chemical_name_systematic
;
  ?
;
_space_group_IT_number 2
_symmetry_cell_setting triclinic
_symmetry_space_group_name_Hall '-P 1'
_symmetry_space_group_name_H-M 'P -1'
_atom_sites_solution_hydrogens geom
_atom_sites_solution_primary direct
_atom_sites_solution_secondary difmap
_audit_creation_method SHELXL
_cell_angle_alpha 93.089(3)
_cell_angle_beta 101.8720(10)
_cell_angle_gamma 101.340(3)
_cell_formula_units_Z 2
_cell_length_a 9.4639(5)
_cell_length_b 11.8965(4)
_cell_length_c 17.8225(11)
_cell_measurement_reflns_used 2530
_cell_measurement_temperature 159(2)
_cell_measurement_theta_max 23.0
_cell_measurement_theta_min 1.75
_cell_volume 1916.00(17)
_computing_cell_refinement 'Bruker SAINT'
_computing_data_collection 'Bruker SMART'
_computing_data_reduction 'Bruker SAINT'
_computing_molecular_graphics 'SHELXTL-XP'(Bruker, 1995)'
_computing_structure_refinement 'SHELXTL-XL (Bruker, 1995)'
_computing_structure_solution 'SHELXTL-XS (Bruker, 1995)'
_diffrn_ambient_temperature 159(2)
_diffrn_measurement_device 'SMART CCD'
_diffrn_measurement_method \w-scans
_diffrn_radiation_monochromator graphite
_diffrn_radiation_source 'fine-focus sealed tube'
_diffrn_radiation_type MoK\a
_diffrn_radiation_wavelength 0.71073
_diffrn_reflns_av_R_equivalents 0.0469
_diffrn_reflns_av_sigmaI/netI 0.0901
_diffrn_reflns_limit_h_max 11
_diffrn_reflns_limit_h_min -10
_diffrn_reflns_limit_k_max 8
_diffrn_reflns_limit_k_min -14
_diffrn_reflns_limit_l_max 21
_diffrn_reflns_limit_l_min -21
_diffrn_reflns_number 8698
_diffrn_reflns_theta_max 22.99
_diffrn_reflns_theta_min 1.75
_exptl_absorpt_coefficient_mu 0.134
_exptl_absorpt_correction_T_max 0.962
_exptl_absorpt_correction_T_min 0.333
_exptl_absorpt_correction_type empirical
_exptl_absorpt_process_details 'Blessing, 1995'
_exptl_crystal_colour colorless
_exptl_crystal_density_diffrn 1.059
_exptl_crystal_density_method 'not measured'
_exptl_crystal_description plate
_exptl_crystal_F_000 672
_exptl_crystal_size_max 0.30
_exptl_crystal_size_mid 0.19
_exptl_crystal_size_min 0.08
_refine_diff_density_max 0.435
_refine_diff_density_min -0.372
_refine_diff_density_rms 0.075
_refine_ls_extinction_method none
_refine_ls_goodness_of_fit_all 0.983
_refine_ls_goodness_of_fit_obs 1.127
_refine_ls_matrix_type full
_refine_ls_number_parameters 351
_refine_ls_number_reflns 5153
_refine_ls_number_restraints 0
_refine_ls_restrained_S_all 0.999
_refine_ls_restrained_S_obs 1.127
_refine_ls_R_factor_all 0.1356
_refine_ls_R_factor_obs 0.0825
_refine_ls_shift/esd_max 0.000
_refine_ls_shift/esd_mean 0.000
_refine_ls_structure_factor_coef Fsqd
_refine_ls_weighting_details 'w=1/[\s^2^(Fo^2^)+(0.1568P)^2^+0.0000P] where P=(Fo^2^+2Fc^2^)/3'
_refine_ls_weighting_scheme calc
_refine_ls_wR_factor_all 0.2475
_refine_ls_wR_factor_obs 0.2116
_reflns_number_observed 3089
_reflns_number_total 5239
_reflns_observed_criterion >2sigma(I)
_cod_data_source_file ic0205482_1.cif
_cod_data_source_block BOSi2_compound_1
_cod_depositor_comments
;
The following automatic conversions were performed:

'_symmetry_cell_setting' value 'Triclinic' changed to 'triclinic'
according to the built-in table from CIF Core dictionary named
'cif_core.dic' version 2.4.1 from 2010-06-29.

Automatic conversion script
Id: cif_fix_values 1646 2011-03-28 12:23:43Z adriana 

The following automatic conversions were performed:

'_refine_ls_weighting_scheme' value 'calc
w=1/[\s^2^(Fo^2^)+(0.1568P)^2^+0.0000P] where P=(Fo^2^+2Fc^2^)/3' was
changed to 'calc'. New tag '_refine_ls_weighting_details' was
created. The value of the new tag was set to
'w=1/[\s^2^(Fo^2^)+(0.1568P)^2^+0.0000P] where P=(Fo^2^+2Fc^2^)/3'.

Automatic conversion script
Id: cif_fix_values 3143 2015-03-26 13:38:13Z robertas 
;
_cod_original_cell_volume 1916.0(2)
_cod_database_code 4313118

loop_
_symmetry_equiv_pos_as_xyz
'x, y, z'
'-x, -y, -z'

loop_
_atom_site_aniso_label
_atom_site_aniso_U_11
_atom_site_aniso_U_22
_atom_site_aniso_U_33
_atom_site_aniso_U_23
_atom_site_aniso_U_13
_atom_site_aniso_U_12
B1 0.027(4) 0.049(4) 0.050(4) 0.007(3) -0.007(3) 0.003(3)
Si1 0.0237(8) 0.0452(9) 0.0377(8) 0.0032(6) 0.0067(6) 0.0028(6)
Si2 0.0269(9) 0.0506(9) 0.0433(9) -0.0018(7) 0.0068(6) 0.0027(7)
O1 0.055(3) 0.045(2) 0.050(2) 0.005(2) 0.001(2) 0.003(2)
O2 0.045(2) 0.044(2) 0.063(2) 0.001(2) 0.018(2) 0.004(2)
O3 0.044(2) 0.044(2) 0.051(2) 0.006(2) 0.015(2) 0.008(2)
O12 0.025(2) 0.071(2) 0.041(2) 0.001(2) 0.005(2) 0.010(2)
O13 0.042(2) 0.061(2) 0.050(2) 0.019(2) 0.003(2) -0.006(2)
O14 0.022(2) 0.141(4) 0.049(2) 0.000(2) 0.006(2) 0.022(2)
O15 0.048(3) 0.111(3) 0.052(2) -0.020(2) 0.015(2) 0.012(2)
O16 0.042(3) 0.085(3) 0.063(2) -0.020(2) 0.008(2) -0.011(2)
O17 0.075(3) 0.094(3) 0.050(2) -0.001(2) -0.006(2) 0.048(3)
C1 0.059(4) 0.053(3) 0.041(3) 0.006(3) 0.015(3) 0.002(3)
C2 0.027(3) 0.065(4) 0.038(3) 0.000(3) -0.001(2) 0.007(3)
C3 0.037(3) 0.046(3) 0.042(3) 0.004(3) 0.010(2) -0.008(2)
C4 0.027(3) 0.060(3) 0.052(3) 0.010(3) 0.011(3) 0.010(3)
C5 0.055(4) 0.058(4) 0.057(4) 0.007(3) 0.027(3) 0.010(3)
C6 0.028(4) 0.097(5) 0.089(5) -0.039(4) -0.001(3) 0.005(3)
C7 0.075(5) 0.099(5) 0.045(3) -0.003(3) -0.003(3) 0.057(4)
C10 0.111(6) 0.069(4) 0.056(4) -0.002(3) -0.006(4) 0.018(4)
C11 0.081(5) 0.059(4) 0.066(4) 0.007(3) 0.033(4) 0.014(3)
C12 0.065(5) 0.086(5) 0.079(4) -0.007(4) 0.035(4) -0.019(4)
C20 0.051(4) 0.100(5) 0.097(5) -0.026(4) -0.020(4) 0.033(4)
C22 0.060(5) 0.095(5) 0.092(5) 0.015(4) -0.012(4) -0.011(4)
C32 0.140(7) 0.059(4) 0.060(4) 0.004(3) 0.002(4) -0.006(4)
C41 0.035(4) 0.150(7) 0.079(5) 0.015(4) 0.004(3) 0.019(4)
C50 0.056(5) 0.152(7) 0.106(6) -0.064(5) 0.004(4) 0.002(5)
C51 0.058(5) 0.132(6) 0.087(5) -0.021(4) 0.026(4) 0.018(4)
C62 0.086(6) 0.129(7) 0.100(6) -0.061(5) -0.016(5) 0.016(5)
C70 0.133(7) 0.096(5) 0.056(4) 0.002(4) 0.007(4) 0.067(5)

loop_
_atom_site_label
_atom_site_type_symbol
_atom_site_fract_x
_atom_site_fract_y
_atom_site_fract_z
_atom_site_U_iso_or_equiv
_atom_site_thermal_displace_type
_atom_site_occupancy
_atom_site_calc_flag
_atom_site_refinement_flags
_atom_site_disorder_group
B1 B 0.7940(7) 1.1685(5) 0.2913(4) 0.045(2) Uani 1 d . .
Si1 Si 0.78499(14) 0.93174(11) 0.28510(7) 0.0363(4) Uani 1 d . .
Si2 Si 0.9128(2) 1.30828(12) 0.19010(8) 0.0415(4) Uani 1 d . .
O1 O 0.7785(4) 1.0610(3) 0.3135(2) 0.0528(10) Uani 1 d . .
O2 O 0.8523(4) 1.1939(3) 0.2282(2) 0.0508(10) Uani 1 d . .
O3 O 0.7540(4) 1.2563(3) 0.3283(2) 0.0456(9) Uani 1 d . .
O12 O 0.7163(3) 0.9014(3) 0.1947(2) 0.0461(9) Uani 1 d . .
O13 O 0.6895(4) 0.8465(3) 0.3305(2) 0.0540(10) Uani 1 d . .
O14 O 0.9516(4) 0.9166(4) 0.3053(2) 0.0710(12) Uani 1 d . .
O15 O 1.0158(4) 1.2740(4) 0.1353(2) 0.0716(12) Uani 1 d . .
O16 O 1.0068(4) 1.4070(3) 0.2560(2) 0.0685(12) Uani 1 d . .
O17 O 0.7788(5) 1.3520(3) 0.1391(2) 0.0721(13) Uani 1 d . .
C1 C 0.6913(6) 1.2515(4) 0.3954(3) 0.0517(14) Uani 1 d . .
C2 C 0.5673(5) 0.8810(5) 0.1468(3) 0.0452(13) Uani 1 d . .
C3 C 0.7135(6) 0.8014(4) 0.4041(3) 0.0438(13) Uani 1 d . .
C4 C 1.0691(5) 0.9105(4) 0.2685(3) 0.0456(13) Uani 1 d . .
C5 C 0.9978(7) 1.2396(5) 0.0563(3) 0.0548(15) Uani 1 d . .
C6 C 1.1490(6) 1.4435(6) 0.2999(4) 0.077(2) Uani 1 d . .
C7 C 0.6740(8) 1.4184(6) 0.1469(3) 0.070(2) Uani 1 d . .
C10 C 0.8033(8) 1.2276(5) 0.4642(3) 0.083(2) Uani 1 d . .
H10A H 0.8227(8) 1.1524(5) 0.4549(3) 0.124 Uiso 1 calc R .
H10B H 0.7641(8) 1.2308(5) 0.5097(3) 0.124 Uiso 1 calc R .
H10C H 0.8935(8) 1.2844(5) 0.4713(3) 0.124 Uiso 1 calc R .
C11 C 0.6610(7) 1.3691(5) 0.4099(3) 0.067(2) Uani 1 d . .
H11A H 0.5905(7) 1.3842(5) 0.3666(3) 0.100 Uiso 1 calc R .
H11B H 0.7511(7) 1.4260(5) 0.4170(3) 0.100 Uiso 1 calc R .
H11C H 0.6218(7) 1.3724(5) 0.4554(3) 0.100 Uiso 1 calc R .
C12 C 0.5474(7) 1.1599(5) 0.3796(4) 0.079(2) Uani 1 d . .
H12A H 0.5683(7) 1.0852(5) 0.3704(4) 0.119 Uiso 1 calc R .
H12B H 0.4805(7) 1.1759(5) 0.3351(4) 0.119 Uiso 1 calc R .
H12C H 0.5030(7) 1.1612(5) 0.4234(4) 0.119 Uiso 1 calc R .
C20 C 0.4986(7) 0.9807(6) 0.1612(4) 0.087(2) Uani 1 d . .
H20A H 0.4980(7) 0.9910(6) 0.2149(4) 0.130 Uiso 1 calc R .
H20B H 0.3990(7) 0.9658(6) 0.1312(4) 0.130 Uiso 1 calc R .
H20C H 0.5546(7) 1.0492(6) 0.1467(4) 0.130 Uiso 1 calc R .
C21 C 0.5850(17) 0.9021(13) 0.0653(8) 0.082(5) Uiso 0.50 d P .
H21A H 0.6292(17) 0.8440(13) 0.0459(8) 0.122 Uiso 0.50 calc PR .
H21B H 0.6470(17) 0.9767(13) 0.0661(8) 0.122 Uiso 0.50 calc PR .
H21C H 0.4898(17) 0.8991(13) 0.0326(8) 0.122 Uiso 0.50 calc PR .
C21A C 0.5817(11) 0.8464(9) 0.0666(5) 0.034(2) Uiso 0.50 d P .
H21D H 0.6279(11) 0.7813(9) 0.0674(5) 0.051 Uiso 0.50 calc PR .
H21E H 0.6411(11) 0.9096(9) 0.0483(5) 0.051 Uiso 0.50 calc PR .
H21F H 0.4854(11) 0.8262(9) 0.0329(5) 0.051 Uiso 0.50 calc PR .
C22 C 0.4735(8) 0.7711(6) 0.1651(4) 0.090(2) Uani 1 d . .
H22A H 0.5177(8) 0.7072(6) 0.1558(4) 0.136 Uiso 1 calc R .
H22B H 0.3760(8) 0.7583(6) 0.1328(4) 0.136 Uiso 1 calc R .
H22C H 0.4675(8) 0.7785(6) 0.2182(4) 0.136 Uiso 1 calc R .
C30 C 0.5667(14) 0.7294(11) 0.4125(7) 0.062(3) Uiso 0.50 d P .
H30A H 0.5022(14) 0.7794(11) 0.4212(7) 0.093 Uiso 0.50 calc PR .
H30B H 0.5834(14) 0.6845(11) 0.4554(7) 0.093 Uiso 0.50 calc PR .
H30C H 0.5220(14) 0.6790(11) 0.3663(7) 0.093 Uiso 0.50 calc PR .
C30A C 0.5550(17) 0.7877(14) 0.4232(9) 0.089(5) Uiso 0.50 d P .
H30D H 0.5323(17) 0.8624(14) 0.4296(9) 0.133 Uiso 0.50 calc PR .
H30E H 0.5543(17) 0.7512(14) 0.4699(9) 0.133 Uiso 0.50 calc PR .
H30F H 0.4824(17) 0.7414(14) 0.3817(9) 0.133 Uiso 0.50 calc PR .
C31 C 0.7516(18) 0.6923(12) 0.3942(9) 0.076(5) Uiso 0.50 d P .
H31A H 0.6827(18) 0.6465(12) 0.3511(9) 0.114 Uiso 0.50 calc PR .
H31B H 0.7483(18) 0.6537(12) 0.4399(9) 0.114 Uiso 0.50 calc PR .
H31C H 0.8496(18) 0.7034(12) 0.3848(9) 0.114 Uiso 0.50 calc PR .
C31A C 0.8217(16) 0.7130(11) 0.4032(7) 0.054(3) Uiso 0.50 d P .
H31D H 0.9226(16) 0.7546(11) 0.4176(7) 0.081 Uiso 0.50 calc PR .
H31E H 0.8031(16) 0.6743(11) 0.3523(7) 0.081 Uiso 0.50 calc PR .
H31F H 0.8041(16) 0.6572(11) 0.4390(7) 0.081 Uiso 0.50 calc PR .
C32 C 0.8011(9) 0.8897(5) 0.4665(3) 0.094(2) Uani 1 d . .
H32A H 0.7592(9) 0.9571(5) 0.4642(3) 0.141 Uiso 1 calc R .
H32B H 0.9011(9) 0.9097(5) 0.4603(3) 0.141 Uiso 1 calc R .
H32C H 0.7999(9) 0.8599(5) 0.5154(3) 0.141 Uiso 1 calc R .
C40 C 1.0096(14) 0.7820(10) 0.2297(7) 0.064(3) Uiso 0.50 d P .
H40A H 0.9831(14) 0.7326(10) 0.2677(7) 0.096 Uiso 0.50 calc PR .
H40B H 1.0853(14) 0.7570(10) 0.2088(7) 0.096 Uiso 0.50 calc PR .
H40C H 0.9243(14) 0.7788(10) 0.1891(7) 0.096 Uiso 0.50 calc PR .
C40A C 1.0437(17) 0.8480(13) 0.1966(8) 0.087(4) Uiso 0.50 d P .
H40D H 0.9566(17) 0.8629(13) 0.1638(8) 0.131 Uiso 0.50 calc PR .
H40E H 1.0300(17) 0.7672(13) 0.2028(8) 0.131 Uiso 0.50 calc PR .
H40F H 1.1269(17) 0.8711(13) 0.1737(8) 0.131 Uiso 0.50 calc PR .
C41 C 1.1989(7) 0.8991(7) 0.3275(4) 0.089(2) Uani 1 d . .
H41A H 1.2038(7) 0.9460(7) 0.3739(4) 0.134 Uiso 1 calc R .
H41B H 1.2871(7) 0.9239(7) 0.3089(4) 0.134 Uiso 1 calc R .
H41C H 1.1901(7) 0.8201(7) 0.3380(4) 0.134 Uiso 1 calc R .
C42 C 1.0852(14) 0.9837(10) 0.2029(7) 0.065(3) Uiso 0.50 d P .
H42A H 1.1111(14) 1.0636(10) 0.2223(7) 0.097 Uiso 0.50 calc PR .
H42B H 0.9934(14) 0.9689(10) 0.1653(7) 0.097 Uiso 0.50 calc PR .
H42C H 1.1614(14) 0.9650(10) 0.1794(7) 0.097 Uiso 0.50 calc PR .
C42A C 1.1232(16) 1.0422(11) 0.2615(8) 0.081(4) Uiso 0.50 d P .
H42D H 1.1405(16) 1.0846(11) 0.3110(8) 0.121 Uiso 0.50 calc PR .
H42E H 1.0490(16) 1.0686(11) 0.2258(8) 0.121 Uiso 0.50 calc PR .
H42F H 1.2132(16) 1.0538(11) 0.2433(8) 0.121 Uiso 0.50 calc PR .
C50 C 0.8610(8) 1.1429(7) 0.0339(4) 0.112(3) Uani 1 d . .
H50A H 0.8741(8) 1.0806(7) 0.0649(4) 0.168 Uiso 1 calc R .
H50B H 0.8460(8) 1.1161(7) -0.0195(4) 0.168 Uiso 1 calc R .
H50C H 0.7765(8) 1.1710(7) 0.0422(4) 0.168 Uiso 1 calc R .
C51 C 1.1290(7) 1.1911(7) 0.0474(4) 0.092(2) Uani 1 d . .
H51A H 1.1183(7) 1.1151(7) 0.0642(4) 0.139 Uiso 1 calc R .
H51B H 1.2173(7) 1.2398(7) 0.0781(4) 0.139 Uiso 1 calc R .
H51C H 1.1352(7) 1.1874(7) -0.0057(4) 0.139 Uiso 1 calc R .
C52 C 0.9479(17) 1.3222(11) 0.0010(7) 0.071(4) Uiso 0.50 d P .
H52A H 0.8506(17) 1.2888(11) -0.0289(7) 0.106 Uiso 0.50 calc PR .
H52B H 1.0151(17) 1.3377(11) -0.0327(7) 0.106 Uiso 0.50 calc PR .
H52C H 0.9462(17) 1.3928(11) 0.0292(7) 0.106 Uiso 0.50 calc PR .
C52A C 1.0371(26) 1.3542(18) 0.0278(13) 0.157(9) Uiso 0.50 d P .
H52D H 0.9608(26) 1.3960(18) 0.0303(13) 0.235 Uiso 0.50 calc PR .
H52E H 1.0468(26) 1.3441(18) -0.0246(13) 0.235 Uiso 0.50 calc PR .
H52F H 1.1290(26) 1.3966(18) 0.0593(13) 0.235 Uiso 0.50 calc PR .
C60 C 1.2375(24) 1.3675(18) 0.3086(12) 0.139(7) Uiso 0.50 d P .
H60A H 1.1949(24) 1.3042(18) 0.3337(12) 0.208 Uiso 0.50 calc PR .
H60B H 1.3328(24) 1.4045(18) 0.3394(12) 0.208 Uiso 0.50 calc PR .
H60C H 1.2482(24) 1.3395(18) 0.2590(12) 0.208 Uiso 0.50 calc PR .
C60A C 1.1797(16) 1.3201(11) 0.3352(8) 0.071(4) Uiso 0.50 d P .
H60D H 1.1020(16) 1.2889(11) 0.3602(8) 0.106 Uiso 0.50 calc PR .
H60E H 1.2727(16) 1.3353(11) 0.3718(8) 0.106 Uiso 0.50 calc PR .
H60F H 1.1819(16) 1.2658(11) 0.2938(8) 0.106 Uiso 0.50 calc PR .
C61 C 1.2673(18) 1.4870(13) 0.2690(9) 0.090(4) Uiso 0.50 d P .
H61A H 1.2559(18) 1.5592(13) 0.2496(9) 0.135 Uiso 0.50 calc PR .
H61B H 1.2721(18) 1.4337(13) 0.2277(9) 0.135 Uiso 0.50 calc PR .
H61C H 1.3567(18) 1.4987(13) 0.3081(9) 0.135 Uiso 0.50 calc PR .
C61A C 1.2138(20) 1.5287(14) 0.2345(9) 0.103(5) Uiso 0.50 d P .
H61D H 1.1566(20) 1.5867(14) 0.2244(9) 0.154 Uiso 0.50 calc PR .
H61E H 1.2056(20) 1.4822(14) 0.1875(9) 0.154 Uiso 0.50 calc PR .
H61F H 1.3155(20) 1.5650(14) 0.2551(9) 0.154 Uiso 0.50 calc PR .
C62 C 1.1389(9) 1.5207(7) 0.3677(4) 0.114(3) Uani 1 d . .
H62A H 1.0708(9) 1.5691(7) 0.3508(4) 0.171 Uiso 1 calc R .
H62B H 1.2346(9) 1.5678(7) 0.3901(4) 0.171 Uiso 1 calc R .
H62C H 1.1048(9) 1.4743(7) 0.4055(4) 0.171 Uiso 1 calc R .
C70 C 0.7086(9) 1.4944(6) 0.2179(3) 0.091(2) Uani 1 d . .
H70A H 0.8138(9) 1.5204(6) 0.2343(3) 0.137 Uiso 1 calc R .
H70B H 0.6711(9) 1.4535(6) 0.2571(3) 0.137 Uiso 1 calc R .
H70C H 0.6637(9) 1.5596(6) 0.2091(3) 0.137 Uiso 1 calc R .
C71 C 0.6124(15) 1.4550(11) 0.0736(6) 0.060(3) Uiso 0.50 d P .
H71A H 0.6841(15) 1.5149(11) 0.0601(6) 0.089 Uiso 0.50 calc PR .
H71B H 0.5258(15) 1.4837(11) 0.0773(6) 0.089 Uiso 0.50 calc PR .
H71C H 0.5864(15) 1.3909(11) 0.0348(6) 0.089 Uiso 0.50 calc PR .
C71A C 0.7174(22) 1.5113(15) 0.0845(10) 0.124(6) Uiso 0.50 d P .
H71D H 0.8164(22) 1.5550(15) 0.1036(10) 0.186 Uiso 0.50 calc PR .
H71E H 0.6501(22) 1.5626(15) 0.0783(10) 0.186 Uiso 0.50 calc PR .
H71F H 0.7107(22) 1.4700(15) 0.0357(10) 0.186 Uiso 0.50 calc PR .
C72 C 0.5442(33) 1.3714(25) 0.1121(17) 0.211(12) Uiso 0.50 d P .
H72A H 0.5029(33) 1.3140(25) 0.1419(17) 0.316 Uiso 0.50 calc PR .
H72B H 0.5457(33) 1.3358(25) 0.0627(17) 0.316 Uiso 0.50 calc PR .
H72C H 0.4851(33) 1.4287(25) 0.1052(17) 0.316 Uiso 0.50 calc PR .
C72A C 0.5355(11) 1.3130(8) 0.1583(6) 0.045(3) Uiso 0.50 d P .
H72D H 0.5656(11) 1.2796(8) 0.2053(6) 0.067 Uiso 0.50 calc PR .
H72E H 0.5114(11) 1.2548(8) 0.1156(6) 0.067 Uiso 0.50 calc PR .
H72F H 0.4503(11) 1.3445(8) 0.1606(6) 0.067 Uiso 0.50 calc PR .

loop_
_atom_type_symbol
_atom_type_description
_atom_type_scat_dispersion_real
_atom_type_scat_dispersion_imag
_atom_type_scat_source
C C 0.0033 0.0016 'International Tables Vol C Tables 4.2.6.8 and 6.1.1.4'
H H 0.0000 0.0000 'International Tables Vol C Tables 4.2.6.8 and 6.1.1.4'
B B 0.0013 0.0007 'International Tables Vol C Tables 4.2.6.8 and 6.1.1.4'
O O 0.0106 0.0060 'International Tables Vol C Tables 4.2.6.8 and 6.1.1.4'
Si Si 0.0817 0.0704 'International Tables Vol C Tables 4.2.6.8 and 6.1.1.4'

loop_
_geom_angle_atom_site_label_1
_geom_angle_atom_site_label_2
_geom_angle_atom_site_label_3
_geom_angle
_geom_angle_site_symmetry_1
_geom_angle_site_symmetry_3
_geom_angle_publ_flag
O1 B1 O3 123.4(6) . . ?
O1 B1 O2 120.0(5) . . ?
O3 B1 O2 116.6(5) . . ?
O13 Si1 O14 109.3(2) . . ?
O13 Si1 O12 108.5(2) . . ?
O14 Si1 O12 110.4(2) . . ?
O13 Si1 O1 107.5(2) . . ?
O14 Si1 O1 109.5(2) . . ?
O12 Si1 O1 111.6(2) . . ?
O17 Si2 O16 110.3(2) . . ?
O17 Si2 O15 108.9(2) . . ?
O16 Si2 O15 110.1(2) . . ?
O17 Si2 O2 110.4(2) . . ?
O16 Si2 O2 110.0(2) . . ?
O15 Si2 O2 107.1(2) . . ?
B1 O1 Si1 141.8(4) . . ?
B1 O2 Si2 136.7(4) . . ?
B1 O3 C1 127.0(4) . . ?
C2 O12 Si1 134.3(3) . . ?
C3 O13 Si1 136.3(3) . . ?
C4 O14 Si1 139.8(3) . . ?
C5 O15 Si2 136.3(4) . . ?
C6 O16 Si2 139.9(4) . . ?
C7 O17 Si2 140.4(4) . . ?
O3 C1 C11 105.4(4) . . ?
O3 C1 C10 109.8(5) . . ?
C11 C1 C10 109.5(5) . . ?
O3 C1 C12 110.3(4) . . ?
C11 C1 C12 110.3(5) . . ?
C10 C1 C12 111.4(5) . . ?
O12 C2 C20 109.4(4) . . ?
O12 C2 C21A 105.6(5) . . ?
C20 C2 C21A 120.1(6) . . ?
O12 C2 C22 110.3(4) . . ?
C20 C2 C22 109.6(5) . . ?
C21A C2 C22 101.3(6) . . ?
O12 C2 C21 106.3(7) . . ?
C20 C2 C21 97.7(7) . . ?
C21A C2 C21 25.1(6) . . ?
C22 C2 C21 122.6(7) . . ?
C31 C3 O13 108.2(7) . . ?
C31 C3 C32 121.2(8) . . ?
O13 C3 C32 112.3(4) . . ?
C31 C3 C30 83.9(8) . . ?
O13 C3 C30 107.7(6) . . ?
C32 C3 C30 120.0(7) . . ?
C31 C3 C30A 111.3(9) . . ?
O13 C3 C30A 101.4(7) . . ?
C32 C3 C30A 100.5(7) . . ?
C30 C3 C30A 27.6(6) . . ?
C31 C3 C31A 23.5(8) . . ?
O13 C3 C31A 108.4(6) . . ?
C32 C3 C31A 101.7(6) . . ?
C30 C3 C31A 105.9(8) . . ?
C30A C3 C31A 132.1(9) . . ?
C40A C4 O14 120.9(7) . . ?
C40A C4 C41 117.7(7) . . ?
O14 C4 C41 108.4(4) . . ?
C40A C4 C42 65.5(8) . . ?
O14 C4 C42 117.9(6) . . ?
C41 C4 C42 121.4(6) . . ?
C40A C4 C42A 109.8(9) . . ?
O14 C4 C42A 99.2(6) . . ?
C41 C4 C42A 96.1(7) . . ?
C42 C4 C42A 44.7(6) . . ?
C40A C4 C40 40.5(7) . . ?
O14 C4 C40 97.4(6) . . ?
C41 C4 C40 101.8(6) . . ?
C42 C4 C40 105.6(7) . . ?
C42A C4 C40 150.2(8) . . ?
O15 C5 C52A 99.7(10) . . ?
O15 C5 C51 107.5(5) . . ?
C52A C5 C51 100.3(10) . . ?
O15 C5 C52 116.4(6) . . ?
C52A C5 C52 34.2(9) . . ?
C51 C5 C52 118.5(7) . . ?
O15 C5 C50 107.0(5) . . ?
C52A C5 C50 132.4(11) . . ?
C51 C5 C50 108.1(5) . . ?
C52 C5 C50 98.1(8) . . ?
C60 C6 C61 73.4(11) . . ?
C60 C6 O16 118.3(11) . . ?
C61 C6 O16 123.0(9) . . ?
C60 C6 C62 121.0(11) . . ?
C61 C6 C62 112.3(8) . . ?
O16 C6 C62 106.5(5) . . ?
C60 C6 C60A 33.3(10) . . ?
C61 C6 C60A 106.7(9) . . ?
O16 C6 C60A 100.8(6) . . ?
C62 C6 C60A 105.8(7) . . ?
C60 C6 C61A 103.3(12) . . ?
C61 C6 C61A 33.2(8) . . ?
O16 C6 C61A 95.9(7) . . ?
C62 C6 C61A 108.3(7) . . ?
C60A C6 C61A 135.7(9) . . ?
C72 C7 O17 113.7(14) . . ?
C72 C7 C71 60.5(14) . . ?
O17 C7 C71 110.8(6) . . ?
C72 C7 C70 123.4(15) . . ?
O17 C7 C70 115.5(5) . . ?
C71 C7 C70 121.6(7) . . ?
C72 C7 C71A 99.5(15) . . ?
O17 C7 C71A 96.5(8) . . ?
C71 C7 C71A 39.0(7) . . ?
C70 C7 C71A 101.2(8) . . ?
C72 C7 C72A 41.4(14) . . ?
O17 C7 C72A 99.2(5) . . ?
C71 C7 C72A 101.9(8) . . ?
C70 C7 C72A 103.9(6) . . ?
C71A C7 C72A 140.9(9) . . ?

loop_
_geom_bond_atom_site_label_1
_geom_bond_atom_site_label_2
_geom_bond_distance
_geom_bond_site_symmetry_2
_geom_bond_publ_flag
B1 O1 1.349(7) . ?
B1 O3 1.361(7) . ?
B1 O2 1.374(7) . ?
Si1 O13 1.590(4) . ?
Si1 O14 1.592(4) . ?
Si1 O12 1.601(3) . ?
Si1 O1 1.610(4) . ?
Si2 O17 1.594(4) . ?
Si2 O16 1.601(4) . ?
Si2 O15 1.605(4) . ?
Si2 O2 1.610(4) . ?
O3 C1 1.438(6) . ?
O12 C2 1.457(6) . ?
O13 C3 1.436(6) . ?
O14 C4 1.413(6) . ?
O15 C5 1.410(6) . ?
O16 C6 1.383(6) . ?
O17 C7 1.407(6) . ?
C1 C11 1.503(7) . ?
C1 C10 1.526(8) . ?
C1 C12 1.532(8) . ?
C2 C20 1.495(7) . ?
C2 C21A 1.507(10) . ?
C2 C22 1.521(8) . ?
C2 C21 1.524(15) . ?
C3 C31 1.425(14) . ?
C3 C32 1.476(7) . ?
C3 C30 1.522(13) . ?
C3 C30A 1.58(2) . ?
C3 C31A 1.608(13) . ?
C4 C40A 1.398(14) . ?
C4 C41 1.477(7) . ?
C4 C42 1.510(12) . ?
C4 C42A 1.570(13) . ?
C4 C40 1.587(12) . ?
C5 C52A 1.49(2) . ?
C5 C51 1.500(8) . ?
C5 C52 1.502(13) . ?
C5 C50 1.520(9) . ?
C6 C60 1.34(2) . ?
C6 C61 1.37(2) . ?
C6 C62 1.509(9) . ?
C6 C60A 1.682(14) . ?
C6 C61A 1.71(2) . ?
C7 C72 1.26(3) . ?
C7 C71 1.443(12) . ?
C7 C70 1.454(8) . ?
C7 C71A 1.66(2) . ?
C7 C72A 1.680(12) . ?

loop_
_geom_torsion_atom_site_label_1
_geom_torsion_atom_site_label_2
_geom_torsion_atom_site_label_3
_geom_torsion_atom_site_label_4
_geom_torsion
_geom_torsion_site_symmetry_1
_geom_torsion_site_symmetry_2
_geom_torsion_site_symmetry_3
_geom_torsion_site_symmetry_4
_geom_torsion_publ_flag
O3 B1 O1 Si1 168.2(4) . . . . ?
O2 B1 O1 Si1 -11.7(9) . . . . ?
O13 Si1 O1 B1 -156.8(6) . . . . ?
O14 Si1 O1 B1 84.6(6) . . . . ?
O12 Si1 O1 B1 -38.0(6) . . . . ?
O1 B1 O2 Si2 -168.1(4) . . . . ?
O3 B1 O2 Si2 12.0(8) . . . . ?
O17 Si2 O2 B1 -81.7(5) . . . . ?
O16 Si2 O2 B1 40.2(5) . . . . ?
O15 Si2 O2 B1 159.9(5) . . . . ?
O1 B1 O3 C1 0.3(8) . . . . ?
O2 B1 O3 C1 -179.8(4) . . . . ?
O13 Si1 O12 C2 47.6(5) . . . . ?
O14 Si1 O12 C2 167.4(4) . . . . ?
O1 Si1 O12 C2 -70.6(5) . . . . ?
O14 Si1 O13 C3 34.4(5) . . . . ?
O12 Si1 O13 C3 154.9(4) . . . . ?
O1 Si1 O13 C3 -84.4(5) . . . . ?
O13 Si1 O14 C4 138.4(6) . . . . ?
O12 Si1 O14 C4 19.1(7) . . . . ?
O1 Si1 O14 C4 -104.1(6) . . . . ?
O17 Si2 O15 C5 -24.0(6) . . . . ?
O16 Si2 O15 C5 -145.0(5) . . . . ?
O2 Si2 O15 C5 95.4(6) . . . . ?
O17 Si2 O16 C6 -152.5(7) . . . . ?
O15 Si2 O16 C6 -32.3(7) . . . . ?
O2 Si2 O16 C6 85.5(7) . . . . ?
O16 Si2 O17 C7 -38.3(8) . . . . ?
O15 Si2 O17 C7 -159.2(7) . . . . ?
O2 Si2 O17 C7 83.5(7) . . . . ?
B1 O3 C1 C11 -177.1(5) . . . . ?
B1 O3 C1 C10 65.1(6) . . . . ?
B1 O3 C1 C12 -58.1(7) . . . . ?
Si1 O12 C2 C20 54.3(7) . . . . ?
Si1 O12 C2 C21A -175.1(5) . . . . ?
Si1 O12 C2 C22 -66.3(6) . . . . ?
Si1 O12 C2 C21 158.8(7) . . . . ?
Si1 O13 C3 C31 -94.9(8) . . . . ?
Si1 O13 C3 C32 41.4(7) . . . . ?
Si1 O13 C3 C30 175.7(6) . . . . ?
Si1 O13 C3 C30A 147.9(7) . . . . ?
Si1 O13 C3 C31A -70.2(8) . . . . ?
Si1 O14 C4 C40A -41.5(11) . . . . ?
Si1 O14 C4 C41 178.0(5) . . . . ?
Si1 O14 C4 C42 35.2(10) . . . . ?
Si1 O14 C4 C42A 78.4(8) . . . . ?
Si1 O14 C4 C40 -76.8(8) . . . . ?
Si2 O15 C5 C52A 90.7(11) . . . . ?
Si2 O15 C5 C51 -165.3(5) . . . . ?
Si2 O15 C5 C52 59.1(10) . . . . ?
Si2 O15 C5 C50 -49.4(7) . . . . ?
Si2 O16 C6 C60 -21.5(16) . . . . ?
Si2 O16 C6 C61 66.4(12) . . . . ?
Si2 O16 C6 C62 -161.9(5) . . . . ?
Si2 O16 C6 C60A -51.8(9) . . . . ?
Si2 O16 C6 C61A 87.0(8) . . . . ?
Si2 O17 C7 C72 -132.7(17) . . . . ?
Si2 O17 C7 C71 161.4(7) . . . . ?
Si2 O17 C7 C70 18.2(11) . . . . ?
Si2 O17 C7 C71A 123.9(9) . . . . ?
Si2 O17 C7 C72A -92.1(8) . . . . ?
